data_4001350
loop_
_publ_author_name
'Boyle, Timothy J.'
'Hernandez-Sanchez, Bernadette A.'
'Baros, Christina M.'
'Brewer, Luke N.'
'Rodriguez, Mark A.'

_publ_section_title
;
 Influencing the Morphology and Phase of Calcium Ceramic Nanoparticles
 Based on the Calcium Alkoxide Precursors' Characteristics
;
_journal_issue 8
_journal_name_full 'Chemistry of Materials'
_journal_page_first 2016
_journal_paper_doi 10.1021/cm0700091
_journal_volume 19
_journal_year 2007
_chemical_formula_moiety 'C56 H84 Ca2 O4'
_chemical_formula_sum 'C56 H84 Ca2 O4'
_chemical_formula_weight 901.39
_chemical_name_systematic
; 
 ? 
;
_space_group_IT_number 14
_symmetry_cell_setting monoclinic
_symmetry_space_group_name_Hall '-P 2ybc'
_symmetry_space_group_name_H-M 'P 1 21/c 1'
_atom_sites_solution_hydrogens geom
_atom_sites_solution_primary direct
_atom_sites_solution_secondary difmap
_audit_creation_method SHELXL-97
_cell_angle_alpha 90.00
_cell_angle_beta 95.659(3)
_cell_angle_gamma 90.00
_cell_formula_units_Z 2
_cell_length_a 9.8317(15)
_cell_length_b 14.020(2)
_cell_length_c 19.104(3)
_cell_measurement_reflns_used 3752
_cell_measurement_temperature 203(2)
_cell_measurement_theta_max 23.52
_cell_measurement_theta_min 2.54
_cell_volume 2620.5(7)
_computing_cell_refinement 'SMART 5.054 (Bruker, 1998)'
_computing_data_collection 'SMART 5.054 (Bruker, 1998)'
_computing_data_reduction 'SAINT 6.02 (Bruker, 2001)'
_computing_molecular_graphics 'SHELXTL 5.1  (Bruker, 1998)'
_computing_publication_material 'SHELXTL 5.1  (Bruker, 1998)'
_computing_structure_refinement 'XSHELL 4.01 (Bruker, 2000)'
_computing_structure_solution 'SHELXTL 5.1  (Bruker, 1998)'
_diffrn_ambient_temperature 203(2)
_diffrn_measured_fraction_theta_full 0.997
_diffrn_measured_fraction_theta_max 0.997
_diffrn_measurement_device_type 'CCD area detector'
_diffrn_measurement_method 'phi and omega scans'
_diffrn_radiation_monochromator graphite
_diffrn_radiation_source 'fine-focus sealed tube'
_diffrn_radiation_type MoK\a
_diffrn_radiation_wavelength 0.71073
_diffrn_reflns_av_R_equivalents 0.0399
_diffrn_reflns_av_sigmaI/netI 0.0374
_diffrn_reflns_limit_h_max 11
_diffrn_reflns_limit_h_min -11
_diffrn_reflns_limit_k_max 16
_diffrn_reflns_limit_k_min -16
_diffrn_reflns_limit_l_max 23
_diffrn_reflns_limit_l_min -23
_diffrn_reflns_number 18925
_diffrn_reflns_theta_full 25.40
_diffrn_reflns_theta_max 25.40
_diffrn_reflns_theta_min 1.80
_exptl_absorpt_coefficient_mu 0.260
_exptl_absorpt_correction_T_max 0.95
_exptl_absorpt_correction_T_min 0.91
_exptl_absorpt_correction_type empirical
_exptl_absorpt_process_details 'SADABS ver 2.03, Sheldrick (1999).'
_exptl_crystal_colour colorless
_exptl_crystal_density_diffrn 1.142
_exptl_crystal_density_meas 1.142
_exptl_crystal_density_method 'not measured'
_exptl_crystal_description cube
_exptl_crystal_F_000 924
_exptl_crystal_size_max 0.40
_exptl_crystal_size_mid 0.30
_exptl_crystal_size_min 0.20
_refine_diff_density_max 0.302
_refine_diff_density_min -0.237
_refine_diff_density_rms 0.052
_refine_ls_extinction_method none
_refine_ls_goodness_of_fit_ref 1.033
_refine_ls_hydrogen_treatment constr
_refine_ls_matrix_type full
_refine_ls_number_parameters 292
_refine_ls_number_reflns 4809
_refine_ls_number_restraints 0
_refine_ls_restrained_S_all 1.033
_refine_ls_R_factor_all 0.0609
_refine_ls_R_factor_gt 0.0472
_refine_ls_shift/su_max 0.160
_refine_ls_shift/su_mean 0.002
_refine_ls_structure_factor_coef Fsqd
_refine_ls_weighting_details 'calc w=1/[\s^2^(Fo^2^)+(0.0626P)^2^+0.8642P] where P=(Fo^2^+2Fc^2^)/3'
_refine_ls_weighting_scheme calc
_refine_ls_wR_factor_gt 0.1145
_refine_ls_wR_factor_ref 0.1241
_reflns_number_gt 3877
_reflns_number_total 4809
_reflns_threshold_expression >2sigma(I)
_cod_data_source_file cm0700091si20070102_085916.cif
_cod_data_source_block c:\frames\feb061\work\feb061s
_cod_depositor_comments
;
The following automatic conversions were performed:

'_symmetry_cell_setting' value 'Monoclinic' changed to 'monoclinic'
according to /home/saulius/struct/CIF-dictionaries/cif_core.dic
dictionary named 'cif_core.dic' version 2.4.1 from 2010-06-29.

Automatic conversion script
Id: cif_fix_values 1715 2011-07-08 13:25:40Z adriana 
;
_cod_original_cell_volume 2620.6(7)
_cod_original_sg_symbol_H-M 'P2(1)/c  '
_cod_database_code 4001350

loop_
_symmetry_equiv_pos_as_xyz
'x, y, z'
'-x, y+1/2, -z+1/2'
'-x, -y, -z'
'x, -y-1/2, z-1/2'

loop_
_atom_site_label
_atom_site_type_symbol
_atom_site_fract_x
_atom_site_fract_y
_atom_site_fract_z
_atom_site_U_iso_or_equiv
_atom_site_adp_type
_atom_site_occupancy
_atom_site_symmetry_multiplicity
_atom_site_calc_flag
_atom_site_refinement_flags
Ca1 Ca 0.41029(4) 0.90930(3) 0.03925(2) 0.03162(15) Uani 1 1 d .
O2 O 0.47928(13) 1.06345(9) 0.05622(7) 0.0271(3) Uani 1 1 d .
O1 O 0.30308(14) 0.81120(10) 0.09567(7) 0.0325(3) Uani 1 1 d .
C1 C 0.20730(19) 0.74875(14) 0.11075(10) 0.0271(4) Uani 1 1 d .
C2 C 0.1864(2) 0.66406(14) 0.07030(10) 0.0285(5) Uani 1 1 d .
C3 C 0.0781(2) 0.60459(15) 0.08309(11) 0.0346(5) Uani 1 1 d .
H3 H 0.0621 0.5491 0.0559 0.042 Uiso 1 1 calc R
C4 C -0.0063(2) 0.62496(16) 0.13466(12) 0.0378(5) Uani 1 1 d .
H4 H -0.0813 0.5854 0.1410 0.045 Uiso 1 1 calc R
C5 C 0.0202(2) 0.70357(16) 0.17663(11) 0.0342(5) Uani 1 1 d .
H5 H -0.0355 0.7154 0.2130 0.041 Uiso 1 1 calc R
C6 C 0.1265(2) 0.76647(14) 0.16733(10) 0.0283(4) Uani 1 1 d .
C7 C 0.2837(2) 0.63637(16) 0.01523(11) 0.0363(5) Uani 1 1 d .
C8 C 0.2882(3) 0.71389(19) -0.04157(12) 0.0476(6) Uani 1 1 d .
H8A H 0.2365 0.6928 -0.0846 0.071 Uiso 1 1 calc R
H8B H 0.3823 0.7254 -0.0503 0.071 Uiso 1 1 calc R
H8C H 0.2486 0.7723 -0.0255 0.071 Uiso 1 1 calc R
C9 C 0.4272(2) 0.61866(19) 0.05270(13) 0.0451(6) Uani 1 1 d .
H9A H 0.4568 0.6745 0.0800 0.068 Uiso 1 1 calc R
H9B H 0.4907 0.6062 0.0180 0.068 Uiso 1 1 calc R
H9C H 0.4246 0.5641 0.0837 0.068 Uiso 1 1 calc R
C10 C 0.2397(3) 0.54417(19) -0.02374(14) 0.0562(7) Uani 1 1 d .
H10A H 0.2392 0.4922 0.0097 0.084 Uiso 1 1 calc R
H10B H 0.3034 0.5297 -0.0580 0.084 Uiso 1 1 calc R
H10C H 0.1487 0.5522 -0.0476 0.084 Uiso 1 1 calc R
C11 C 0.1548(2) 0.85192(15) 0.21723(11) 0.0339(5) Uani 1 1 d .
C12 C 0.0595(3) 0.85266(18) 0.27623(13) 0.0456(6) Uani 1 1 d .
H12A H 0.0709 0.7939 0.3029 0.068 Uiso 1 1 calc R
H12B H -0.0346 0.8581 0.2559 0.068 Uiso 1 1 calc R
H12C H 0.0819 0.9065 0.3071 0.068 Uiso 1 1 calc R
C13 C 0.1321(3) 0.94611(17) 0.17683(13) 0.0506(6) Uani 1 1 d .
H13A H 0.1407 0.9990 0.2097 0.076 Uiso 1 1 calc R
H13B H 0.0413 0.9465 0.1518 0.076 Uiso 1 1 calc R
H13C H 0.1998 0.9524 0.1435 0.076 Uiso 1 1 calc R
C14 C 0.3017(2) 0.84788(18) 0.25250(12) 0.0419(6) Uani 1 1 d .
H14A H 0.3123 0.7924 0.2828 0.063 Uiso 1 1 calc R
H14B H 0.3209 0.9051 0.2803 0.063 Uiso 1 1 calc R
H14C H 0.3649 0.8436 0.2167 0.063 Uiso 1 1 calc R
C15 C 0.4343(2) 1.10000(14) 0.11640(10) 0.0272(4) Uani 1 1 d .
C16 C 0.3094(2) 1.15186(15) 0.11268(11) 0.0324(5) Uani 1 1 d .
C17 C 0.2690(2) 1.18895(17) 0.17476(13) 0.0420(6) Uani 1 1 d .
H17 H 0.1881 1.2250 0.1731 0.050 Uiso 1 1 calc R
C18 C 0.3434(3) 1.17466(19) 0.23854(13) 0.0494(6) Uani 1 1 d .
H18 H 0.3138 1.2008 0.2797 0.059 Uiso 1 1 calc R
C19 C 0.4611(2) 1.12208(18) 0.24181(12) 0.0429(6) Uani 1 1 d .
H19 H 0.5104 1.1119 0.2859 0.051 Uiso 1 1 calc R
C20 C 0.5106(2) 1.08309(14) 0.18232(11) 0.0313(5) Uani 1 1 d .
C21 C 0.2191(2) 1.16871(18) 0.04290(12) 0.0414(6) Uani 1 1 d .
C22 C 0.2926(3) 1.23455(18) -0.00534(14) 0.0499(6) Uani 1 1 d .
H22A H 0.2362 1.2432 -0.0495 0.075 Uiso 1 1 calc R
H22B H 0.3792 1.2062 -0.0144 0.075 Uiso 1 1 calc R
H22C H 0.3091 1.2960 0.0173 0.075 Uiso 1 1 calc R
C23 C 0.1794(2) 1.07474(19) 0.00491(13) 0.0513(7) Uani 1 1 d .
H23A H 0.1116 1.0873 -0.0344 0.077 Uiso 1 1 calc R
H23B H 0.1417 1.0312 0.0374 0.077 Uiso 1 1 calc R
H23C H 0.2598 1.0464 -0.0122 0.077 Uiso 1 1 calc R
C24 C 0.0839(3) 1.2177(3) 0.05481(16) 0.0776(11) Uani 1 1 d .
H24A H 0.1026 1.2797 0.0762 0.116 Uiso 1 1 calc R
H24B H 0.0342 1.1788 0.0857 0.116 Uiso 1 1 calc R
H24C H 0.0293 1.2258 0.0101 0.116 Uiso 1 1 calc R
C25 C 0.6462(2) 1.02636(16) 0.19037(11) 0.0345(5) Uani 1 1 d .
C26 C 0.6324(2) 0.92692(15) 0.15664(12) 0.0366(5) Uani 1 1 d .
H26A H 0.6281 0.9330 0.1059 0.055 Uiso 1 1 calc R
H26B H 0.5496 0.8967 0.1693 0.055 Uiso 1 1 calc R
H26C H 0.7108 0.8883 0.1734 0.055 Uiso 1 1 calc R
C27 C 0.7574(2) 1.08223(17) 0.15760(14) 0.0452(6) Uani 1 1 d .
H27A H 0.8417 1.0458 0.1621 0.068 Uiso 1 1 calc R
H27B H 0.7720 1.1428 0.1817 0.068 Uiso 1 1 calc R
H27C H 0.7290 1.0935 0.1082 0.068 Uiso 1 1 calc R
C28 C 0.6962(3) 1.0096(2) 0.26805(13) 0.0568(7) Uani 1 1 d .
H28A H 0.6285 0.9729 0.2901 0.085 Uiso 1 1 calc R
H28B H 0.7098 1.0705 0.2918 0.085 Uiso 1 1 calc R
H28C H 0.7818 0.9748 0.2714 0.085 Uiso 1 1 calc R

loop_
_atom_site_aniso_label
_atom_site_aniso_U_11
_atom_site_aniso_U_22
_atom_site_aniso_U_33
_atom_site_aniso_U_23
_atom_site_aniso_U_13
_atom_site_aniso_U_12
Ca1 0.0351(3) 0.0306(3) 0.0304(3) 0.00190(18) 0.00939(18) -0.00840(18)
O2 0.0271(7) 0.0295(7) 0.0251(7) -0.0007(6) 0.0041(6) 0.0001(6)
O1 0.0338(8) 0.0334(8) 0.0310(8) 0.0026(6) 0.0073(6) -0.0114(6)
C1 0.0262(10) 0.0287(11) 0.0260(10) 0.0071(8) 0.0001(8) -0.0028(8)
C2 0.0271(10) 0.0314(11) 0.0259(10) 0.0047(9) -0.0022(8) -0.0023(9)
C3 0.0355(12) 0.0321(12) 0.0354(12) 0.0003(9) -0.0012(10) -0.0075(9)
C4 0.0306(12) 0.0408(13) 0.0422(13) 0.0033(10) 0.0042(10) -0.0136(10)
C5 0.0281(11) 0.0417(13) 0.0339(12) 0.0059(10) 0.0083(9) -0.0016(9)
C6 0.0285(10) 0.0291(11) 0.0270(10) 0.0055(9) 0.0007(8) 0.0010(9)
C7 0.0377(12) 0.0404(13) 0.0310(12) -0.0041(10) 0.0043(9) -0.0056(10)
C8 0.0499(14) 0.0682(17) 0.0249(12) 0.0034(11) 0.0048(10) -0.0090(13)
C9 0.0393(13) 0.0556(15) 0.0410(14) 0.0020(11) 0.0079(11) 0.0060(11)
C10 0.0602(17) 0.0560(17) 0.0549(17) -0.0224(14) 0.0178(13) -0.0105(14)
C11 0.0390(12) 0.0315(11) 0.0315(12) 0.0013(9) 0.0051(9) -0.0008(9)
C12 0.0494(14) 0.0463(14) 0.0428(14) -0.0074(11) 0.0127(11) 0.0025(11)
C13 0.0723(18) 0.0345(13) 0.0458(15) 0.0032(11) 0.0095(13) 0.0069(12)
C14 0.0440(13) 0.0506(15) 0.0312(12) -0.0039(10) 0.0036(10) -0.0115(11)
C15 0.0273(10) 0.0255(10) 0.0294(11) -0.0024(8) 0.0055(8) -0.0042(8)
C16 0.0275(11) 0.0331(11) 0.0368(12) 0.0012(9) 0.0048(9) 0.0024(9)
C17 0.0369(12) 0.0426(13) 0.0471(14) -0.0076(11) 0.0077(11) 0.0104(11)
C18 0.0479(14) 0.0600(16) 0.0406(14) -0.0221(12) 0.0059(11) 0.0087(12)
C19 0.0442(14) 0.0521(14) 0.0313(12) -0.0106(11) -0.0020(10) 0.0047(11)
C20 0.0291(11) 0.0313(11) 0.0329(12) -0.0042(9) 0.0001(9) -0.0018(9)
C21 0.0282(11) 0.0565(15) 0.0395(13) 0.0127(11) 0.0030(10) 0.0117(11)
C22 0.0526(15) 0.0458(14) 0.0524(16) 0.0138(12) 0.0106(12) 0.0144(12)
C23 0.0363(13) 0.0801(19) 0.0352(13) 0.0130(13) -0.0075(10) -0.0166(13)
C24 0.0430(16) 0.135(3) 0.0561(18) 0.0247(19) 0.0113(13) 0.0427(18)
C25 0.0317(12) 0.0381(12) 0.0326(12) -0.0039(9) -0.0031(9) 0.0023(9)
C26 0.0343(12) 0.0327(12) 0.0421(13) 0.0024(10) -0.0002(10) 0.0036(9)
C27 0.0303(12) 0.0405(13) 0.0635(17) -0.0060(12) -0.0018(11) 0.0005(10)
C28 0.0533(16) 0.0730(19) 0.0406(15) -0.0065(13) -0.0139(12) 0.0205(14)

loop_
_atom_type_symbol
_atom_type_description
_atom_type_scat_dispersion_real
_atom_type_scat_dispersion_imag
_atom_type_scat_source
C C 0.0033 0.0016 'International Tables Vol C Tables 4.2.6.8 and 6.1.1.4'
H H 0.0000 0.0000 'International Tables Vol C Tables 4.2.6.8 and 6.1.1.4'
O O 0.0106 0.0060 'International Tables Vol C Tables 4.2.6.8 and 6.1.1.4'
Ca Ca 0.2262 0.3064 'International Tables Vol C Tables 4.2.6.8 and 6.1.1.4'

loop_
_geom_angle_atom_site_label_1
_geom_angle_atom_site_label_2
_geom_angle_atom_site_label_3
_geom_angle
_geom_angle_site_symmetry_1
_geom_angle_site_symmetry_3
O1 Ca1 O2 146.90(6) . 3_675
O1 Ca1 O2 135.01(5) . .
O2 Ca1 O2 78.07(5) 3_675 .
O1 Ca1 Ca1 173.66(5) . 3_675
O2 Ca1 Ca1 39.38(4) 3_675 3_675
O2 Ca1 Ca1 38.69(3) . 3_675
C15 O2 Ca1 147.07(12) . 3_675
C15 O2 Ca1 110.95(11) . .
Ca1 O2 Ca1 101.93(5) 3_675 .
C1 O1 Ca1 160.22(13) . .
O1 C1 C2 119.79(18) . .
O1 C1 C6 120.41(18) . .
C2 C1 C6 119.80(18) . .
C3 C2 C1 118.47(19) . .
C3 C2 C7 120.40(19) . .
C1 C2 C7 121.09(17) . .
C4 C3 C2 121.7(2) . .
C4 C3 H3 119.1 . .
C2 C3 H3 119.1 . .
C5 C4 C3 119.4(2) . .
C5 C4 H4 120.3 . .
C3 C4 H4 120.3 . .
C4 C5 C6 122.4(2) . .
C4 C5 H5 118.8 . .
C6 C5 H5 118.8 . .
C5 C6 C1 117.91(19) . .
C5 C6 C11 120.40(18) . .
C1 C6 C11 121.69(17) . .
C10 C7 C9 107.0(2) . .
C10 C7 C2 112.34(18) . .
C9 C7 C2 109.01(17) . .
C10 C7 C8 106.22(19) . .
C9 C7 C8 110.70(19) . .
C2 C7 C8 111.50(19) . .
C7 C8 H8A 109.5 . .
C7 C8 H8B 109.5 . .
H8A C8 H8B 109.5 . .
C7 C8 H8C 109.5 . .
H8A C8 H8C 109.5 . .
H8B C8 H8C 109.5 . .
C7 C9 H9A 109.5 . .
C7 C9 H9B 109.5 . .
H9A C9 H9B 109.5 . .
C7 C9 H9C 109.5 . .
H9A C9 H9C 109.5 . .
H9B C9 H9C 109.5 . .
C7 C10 H10A 109.5 . .
C7 C10 H10B 109.5 . .
H10A C10 H10B 109.5 . .
C7 C10 H10C 109.5 . .
H10A C10 H10C 109.5 . .
H10B C10 H10C 109.5 . .
C14 C11 C13 109.67(19) . .
C14 C11 C12 107.13(18) . .
C13 C11 C12 107.13(19) . .
C14 C11 C6 110.36(18) . .
C13 C11 C6 110.48(18) . .
C12 C11 C6 111.96(18) . .
C11 C12 H12A 109.5 . .
C11 C12 H12B 109.5 . .
H12A C12 H12B 109.5 . .
C11 C12 H12C 109.5 . .
H12A C12 H12C 109.5 . .
H12B C12 H12C 109.5 . .
C11 C13 H13A 109.5 . .
C11 C13 H13B 109.5 . .
H13A C13 H13B 109.5 . .
C11 C13 H13C 109.5 . .
H13A C13 H13C 109.5 . .
H13B C13 H13C 109.5 . .
C11 C14 H14A 109.5 . .
C11 C14 H14B 109.5 . .
H14A C14 H14B 109.5 . .
C11 C14 H14C 109.5 . .
H14A C14 H14C 109.5 . .
H14B C14 H14C 109.5 . .
O2 C15 C20 119.66(17) . .
O2 C15 C16 119.82(18) . .
C20 C15 C16 120.49(18) . .
C17 C16 C15 117.8(2) . .
C17 C16 C21 119.40(19) . .
C15 C16 C21 122.75(18) . .
C18 C17 C16 122.1(2) . .
C18 C17 H17 119.0 . .
C16 C17 H17 119.0 . .
C19 C18 C17 119.6(2) . .
C19 C18 H18 120.2 . .
C17 C18 H18 120.2 . .
C18 C19 C20 122.4(2) . .
C18 C19 H19 118.8 . .
C20 C19 H19 118.8 . .
C19 C20 C15 117.50(19) . .
C19 C20 C25 119.22(19) . .
C15 C20 C25 123.27(18) . .
C24 C21 C22 106.6(2) . .
C24 C21 C23 105.7(2) . .
C22 C21 C23 110.2(2) . .
C24 C21 C16 111.9(2) . .
C22 C21 C16 110.19(19) . .
C23 C21 C16 111.97(19) . .
C21 C22 H22A 109.5 . .
C21 C22 H22B 109.5 . .
H22A C22 H22B 109.5 . .
C21 C22 H22C 109.5 . .
H22A C22 H22C 109.5 . .
H22B C22 H22C 109.5 . .
C21 C23 H23A 109.5 . .
C21 C23 H23B 109.5 . .
H23A C23 H23B 109.5 . .
C21 C23 H23C 109.5 . .
H23A C23 H23C 109.5 . .
H23B C23 H23C 109.5 . .
C21 C24 H24A 109.5 . .
C21 C24 H24B 109.5 . .
H24A C24 H24B 109.5 . .
C21 C24 H24C 109.5 . .
H24A C24 H24C 109.5 . .
H24B C24 H24C 109.5 . .
C27 C25 C28 107.5(2) . .
C27 C25 C26 109.30(18) . .
C28 C25 C26 105.86(19) . .
C27 C25 C20 109.87(18) . .
C28 C25 C20 111.43(19) . .
C26 C25 C20 112.66(17) . .
C25 C26 H26A 109.5 . .
C25 C26 H26B 109.5 . .
H26A C26 H26B 109.5 . .
C25 C26 H26C 109.5 . .
H26A C26 H26C 109.5 . .
H26B C26 H26C 109.5 . .
C25 C27 H27A 109.5 . .
C25 C27 H27B 109.5 . .
H27A C27 H27B 109.5 . .
C25 C27 H27C 109.5 . .
H27A C27 H27C 109.5 . .
H27B C27 H27C 109.5 . .
C25 C28 H28A 109.5 . .
C25 C28 H28B 109.5 . .
H28A C28 H28B 109.5 . .
C25 C28 H28C 109.5 . .
H28A C28 H28C 109.5 . .
H28B C28 H28C 109.5 . .

loop_
_geom_bond_atom_site_label_1
_geom_bond_atom_site_label_2
_geom_bond_distance
_geom_bond_site_symmetry_2
Ca1 O1 2.0949(14) .
Ca1 O2 2.2455(14) 3_675
Ca1 O2 2.2788(14) .
Ca1 Ca1 3.5144(9) 3_675
O2 C15 1.371(2) .
O2 Ca1 2.2455(14) 3_675
O1 C1 1.338(2) .
C1 C2 1.421(3) .
C1 C6 1.425(3) .
C2 C3 1.393(3) .
C2 C7 1.540(3) .
C3 C4 1.379(3) .
C3 H3 0.9400 .
C4 C5 1.373(3) .
C4 H4 0.9400 .
C5 C6 1.392(3) .
C5 H5 0.9400 .
C6 C11 1.539(3) .
C7 C10 1.533(3) .
C7 C9 1.538(3) .
C7 C8 1.540(3) .
C8 H8A 0.9700 .
C8 H8B 0.9700 .
C8 H8C 0.9700 .
C9 H9A 0.9700 .
C9 H9B 0.9700 .
C9 H9C 0.9700 .
C10 H10A 0.9700 .
C10 H10B 0.9700 .
C10 H10C 0.9700 .
C11 C14 1.534(3) .
C11 C13 1.535(3) .
C11 C12 1.535(3) .
C12 H12A 0.9700 .
C12 H12B 0.9700 .
C12 H12C 0.9700 .
C13 H13A 0.9700 .
C13 H13B 0.9700 .
C13 H13C 0.9700 .
C14 H14A 0.9700 .
C14 H14B 0.9700 .
C14 H14C 0.9700 .
C15 C20 1.421(3) .
C15 C16 1.422(3) .
C16 C17 1.389(3) .
C16 C21 1.545(3) .
C17 C18 1.373(3) .
C17 H17 0.9400 .
C18 C19 1.368(3) .
C18 H18 0.9400 .
C19 C20 1.391(3) .
C19 H19 0.9400 .
C20 C25 1.547(3) .
C21 C24 1.533(3) .
C21 C22 1.535(3) .
C21 C23 1.536(4) .
C22 H22A 0.9700 .
C22 H22B 0.9700 .
C22 H22C 0.9700 .
C23 H23A 0.9700 .
C23 H23B 0.9700 .
C23 H23C 0.9700 .
C24 H24A 0.9700 .
C24 H24B 0.9700 .
C24 H24C 0.9700 .
C25 C27 1.528(3) .
C25 C28 1.535(3) .
C25 C26 1.536(3) .
C26 H26A 0.9700 .
C26 H26B 0.9700 .
C26 H26C 0.9700 .
C27 H27A 0.9700 .
C27 H27B 0.9700 .
C27 H27C 0.9700 .
C28 H28A 0.9700 .
C28 H28B 0.9700 .
C28 H28C 0.9700 .
